data_7026515
loop_
_publ_author_name
'Ali, Shoaib'
'Muryn, Christopher A.'
'Tuna, Floriana'
'Winpenny, Richard E. P.'

_publ_section_title
;
 Synthesis and structural and magnetic characterisation of cobalt(ii)
 complexes of mixed phosphonate-antimonate ligands.
;
_journal_issue 40
_journal_name_full 'Dalton transactions (Cambridge, England : 2003)'
_journal_page_first 9588
_journal_page_last 9597
_journal_paper_doi 10.1039/c0dt00482k
_journal_volume 39
_journal_year 2010
_chemical_formula_sum 'C64 H54 Cl4 Co2 N2 O20 P4 Sb4'
_chemical_formula_weight 2041.63
_chemical_name_systematic
;
?
;
_space_group_IT_number 2
_symmetry_cell_setting triclinic
_symmetry_space_group_name_Hall '-P 1'
_symmetry_space_group_name_H-M 'P -1'
_atom_sites_solution_hydrogens geom
_atom_sites_solution_primary direct
_atom_sites_solution_secondary difmap
_audit_creation_method SHELXL-97
_cell_angle_alpha 78.288(2)
_cell_angle_beta 87.421(2)
_cell_angle_gamma 69.051(3)
_cell_formula_units_Z 2
_cell_length_a 12.6584(4)
_cell_length_b 13.8300(4)
_cell_length_c 24.5262(6)
_cell_measurement_reflns_used 10428
_cell_measurement_temperature 100(2)
_cell_measurement_theta_max 28.4601
_cell_measurement_theta_min 2.7124
_cell_volume 3924.6(2)
_computing_cell_refinement
;
CrysAlis RED, Oxford Diffraction Ltd.,
Version 1.171.32.4 (release 27-04-2006 CrysAlis171 .NET)
(compiled Apr 27 2007,17:53:11)
;
_computing_data_collection
;
CrysAlis CCD, Oxford Diffraction Ltd.,
Version 1.171.32.4 (release 27-04-2006 CrysAlis171 .NET)
(compiled Apr 27 2007,17:53:11)
;
_computing_data_reduction
;
CrysAlis RED, Oxford Diffraction Ltd.,
Version 1.171.32.4 (release 27-04-2006 CrysAlis171 .NET)
(compiled Apr 27 2007,17:53:11)
;
_computing_molecular_graphics 'SHELXL-97 (Sheldrick, 1997)'
_computing_publication_material 'SHELXL-97 (Sheldrick, 1997)'
_computing_structure_refinement 'SHELXL-97 (Sheldrick, 1997)'
_computing_structure_solution 'SHELXS-97 (Sheldrick, 1990)'
_diffrn_ambient_temperature 100(2)
_diffrn_detector_area_resol_mean 8.3367
_diffrn_measured_fraction_theta_full 0.937
_diffrn_measured_fraction_theta_max 0.937
_diffrn_measurement_device_type 'Oxford Diffraction XCalibur 2'
_diffrn_measurement_method 'phi and omega'
_diffrn_radiation_monochromator graphite
_diffrn_radiation_source 'fine-focus sealed tube'
_diffrn_radiation_type MoK\a
_diffrn_radiation_wavelength 0.71073
_diffrn_reflns_av_R_equivalents 0.0339
_diffrn_reflns_av_sigmaI/netI 0.0823
_diffrn_reflns_limit_h_max 10
_diffrn_reflns_limit_h_min -15
_diffrn_reflns_limit_k_max 12
_diffrn_reflns_limit_k_min -17
_diffrn_reflns_limit_l_max 26
_diffrn_reflns_limit_l_min -30
_diffrn_reflns_number 25361
_diffrn_reflns_theta_full 26.37
_diffrn_reflns_theta_max 26.37
_diffrn_reflns_theta_min 4.10
_exptl_absorpt_coefficient_mu 2.054
_exptl_absorpt_correction_T_max 0.8209
_exptl_absorpt_correction_T_min 0.4938
_exptl_absorpt_correction_type multi-scan
_exptl_absorpt_process_details
;
CrysAlis RED, Oxford Diffraction Ltd.,
Version 1.171.32.4 (release 27-04-2006 CrysAlis171 .NET)
(compiled Apr 27 2007,17:53:11)
Empirical absorption correction using spherical harmonics,
implemented in SCALE3 ABSPACK scaling algorithm.
;
_exptl_crystal_colour purple
_exptl_crystal_density_diffrn 1.728
_exptl_crystal_density_method 'not measured'
_exptl_crystal_description block
_exptl_crystal_F_000 1996
_exptl_crystal_size_max 0.40
_exptl_crystal_size_mid 0.15
_exptl_crystal_size_min 0.10
_refine_diff_density_max 2.937
_refine_diff_density_min -0.668
_refine_diff_density_rms 0.161
_refine_ls_extinction_method none
_refine_ls_goodness_of_fit_ref 1.013
_refine_ls_hydrogen_treatment constr
_refine_ls_matrix_type full
_refine_ls_number_parameters 989
_refine_ls_number_reflns 15034
_refine_ls_number_restraints 367
_refine_ls_restrained_S_all 1.004
_refine_ls_R_factor_all 0.0791
_refine_ls_R_factor_gt 0.0443
_refine_ls_shift/su_max 0.042
_refine_ls_shift/su_mean 0.000
_refine_ls_structure_factor_coef Fsqd
_refine_ls_weighting_details 'calc w=1/[\s^2^(Fo^2^)+(0.0779P)^2^+0.0000P] where P=(Fo^2^+2Fc^2^)/3'
_refine_ls_weighting_scheme calc
_refine_ls_wR_factor_gt 0.1203
_refine_ls_wR_factor_ref 0.1376
_reflns_number_gt 9997
_reflns_number_total 15034
_reflns_threshold_expression >2sigma(I)
_cod_data_source_file c0dt00482k.txt
_cod_data_source_block tri1068
_cod_original_cell_volume 3924.61(19)
_cod_original_sg_symbol_H-M P-1
_cod_database_code 7026515

loop_
_symmetry_equiv_pos_as_xyz
'x, y, z'
'-x, -y, -z'

loop_
_atom_site_label
_atom_site_type_symbol
_atom_site_fract_x
_atom_site_fract_y
_atom_site_fract_z
_atom_site_U_iso_or_equiv
_atom_site_adp_type
_atom_site_occupancy
_atom_site_symmetry_multiplicity
_atom_site_calc_flag
_atom_site_refinement_flags
_atom_site_disorder_assembly
_atom_site_disorder_group
Sb1 Sb 0.43711(4) -0.07556(3) 0.424166(18) 0.01793(12) Uani 1 1 d . C .
Sb2 Sb 0.28799(4) 0.10968(3) 0.515381(19) 0.01864(12) Uani 1 1 d . . .
Sb3 Sb 0.98748(4) 0.11623(3) 0.073122(18) 0.01748(12) Uani 1 1 d . . .
Sb4 Sb 1.16809(4) -0.15067(3) 0.056835(18) 0.01717(12) Uani 1 1 d . . .
Co1 Co 0.59246(9) 0.05902(7) 0.37468(4) 0.0217(2) Uani 1 1 d . . .
Co2 Co 1.04194(8) 0.22699(7) -0.04691(4) 0.0195(2) Uani 1 1 d . . .
P1 P 0.45522(16) 0.23339(13) 0.45513(8) 0.0198(4) Uani 1 1 d . . .
P2 P 0.67710(16) -0.17646(13) 0.37129(7) 0.0197(4) Uani 1 1 d . . .
P3 P 0.81596(16) 0.33617(13) 0.00539(7) 0.0195(4) Uani 1 1 d . . .
P4 P 0.78653(16) 0.01707(13) 0.06513(7) 0.0183(4) Uani 1 1 d . . .
N2 N 1.1285(5) 0.3263(4) -0.0849(3) 0.0262(14) Uani 1 1 d . . .
C1 C 0.3167(6) -0.1214(5) 0.3892(3) 0.0217(16) Uani 1 1 d . . .
C2 C 0.3172(7) -0.1242(6) 0.3334(3) 0.0294(18) Uani 1 1 d . . .
H2 H 0.3724 -0.1059 0.3104 0.035 Uiso 1 1 calc R . .
C3 C 0.2380(7) -0.1537(6) 0.3105(3) 0.0340(19) Uani 1 1 d . . .
H3 H 0.2410 -0.1589 0.2724 0.041 Uiso 1 1 calc R . .
C4 C 0.1546(7) -0.1754(6) 0.3436(3) 0.0325(19) Uani 1 1 d . . .
C5 C 0.1518(7) -0.1719(7) 0.3987(3) 0.036(2) Uani 1 1 d . . .
H5 H 0.0945 -0.1876 0.4211 0.044 Uiso 1 1 calc R . .
C6 C 0.2334(6) -0.1450(6) 0.4223(3) 0.0266(17) Uani 1 1 d . . .
H6 H 0.2320 -0.1428 0.4608 0.032 Uiso 1 1 calc R . .
C7 C 0.1197(7) 0.1898(6) 0.4876(3) 0.0285(18) Uani 1 1 d . . .
C8 C 0.0583(8) 0.1369(7) 0.4664(4) 0.045(2) Uani 1 1 d . C .
H8 H 0.0966 0.0664 0.4616 0.054 Uiso 1 1 calc R . .
C9 C -0.0572(8) 0.1856(7) 0.4525(4) 0.044(2) Uani 1 1 d . . .
H9 H -0.0976 0.1479 0.4397 0.053 Uiso 1 1 calc R C .
C10 C -0.1112(7) 0.2884(7) 0.4574(4) 0.039(2) Uani 1 1 d . C .
C11 C -0.0553(8) 0.3436(7) 0.4765(4) 0.048(2) Uani 1 1 d . . .
H11 H -0.0939 0.4152 0.4792 0.057 Uiso 1 1 calc R A 1
C13 C 0.4390(11) 0.3726(6) 0.4392(4) 0.028(4) Uani 0.503(9) 1 d PGU B 1
C14 C 0.4551(11) 0.4277(8) 0.4777(4) 0.041(4) Uani 0.503(9) 1 d PGU B 1
H14 H 0.4729 0.3934 0.5155 0.049 Uiso 0.503(9) 1 calc PR B 1
C15 C 0.4452(12) 0.5328(8) 0.4607(4) 0.046(4) Uani 0.503(9) 1 d PGU B 1
H15 H 0.4562 0.5705 0.4870 0.055 Uiso 0.503(9) 1 calc PR B 1
C16 C 0.4192(12) 0.5829(6) 0.4053(5) 0.046(4) Uani 0.503(9) 1 d PGU B 1
H16 H 0.4124 0.6548 0.3937 0.055 Uiso 0.503(9) 1 calc PR B 1
C17 C 0.4031(12) 0.5279(8) 0.3668(4) 0.045(4) Uani 0.503(9) 1 d PGU B 1
H17 H 0.3854 0.5621 0.3289 0.055 Uiso 0.503(9) 1 calc PR B 1
C18 C 0.4130(12) 0.4228(8) 0.3837(4) 0.041(3) Uani 0.503(9) 1 d PGU B 1
H18 H 0.4020 0.3851 0.3574 0.049 Uiso 0.503(9) 1 calc PR B 1
C12 C 0.0583(8) 0.2940(7) 0.4920(4) 0.046(2) Uani 1 1 d . C 1
H12 H 0.0959 0.3325 0.5062 0.056 Uiso 1 1 calc R C 1
C13A C 0.4175(10) 0.3727(6) 0.4324(5) 0.024(3) Uani 0.497(9) 1 d PGU B 2
C14A C 0.3241(10) 0.4440(8) 0.4527(5) 0.042(4) Uani 0.497(9) 1 d PGU B 2
H14A H 0.2755 0.4189 0.4776 0.050 Uiso 0.497(9) 1 calc PR B 2
C15A C 0.3016(10) 0.5519(7) 0.4366(6) 0.059(5) Uani 0.497(9) 1 d PGU B 2
H15A H 0.2378 0.6006 0.4505 0.071 Uiso 0.497(9) 1 calc PR B 2
C16A C 0.3726(11) 0.5886(6) 0.4002(6) 0.048(4) Uani 0.497(9) 1 d PGU B 2
H16A H 0.3573 0.6623 0.3892 0.057 Uiso 0.497(9) 1 calc PR B 2
C17A C 0.4661(10) 0.5173(8) 0.3799(5) 0.038(3) Uani 0.497(9) 1 d PGU B 2
H17A H 0.5146 0.5424 0.3550 0.045 Uiso 0.497(9) 1 calc PR B 2
C18A C 0.4885(9) 0.4094(7) 0.3960(5) 0.029(3) Uani 0.497(9) 1 d PGU B 2
H18A H 0.5524 0.3607 0.3821 0.035 Uiso 0.497(9) 1 calc PR B 2
C19 C 0.7506(6) -0.2822(5) 0.3370(3) 0.0226(16) Uani 1 1 d . D .
C20 C 0.8091(7) -0.2643(6) 0.2887(3) 0.0344(19) Uani 1 1 d . . .
H20 H 0.8075 -0.1949 0.2735 0.041 Uiso 1 1 calc R D .
C21 C 0.8698(7) -0.3472(7) 0.2627(4) 0.039(2) Uani 1 1 d . D .
H21 H 0.9092 -0.3340 0.2297 0.047 Uiso 1 1 calc R . .
C22 C 0.8730(8) -0.4472(7) 0.2842(4) 0.042(2) Uani 1 1 d . . .
H22 H 0.9146 -0.5036 0.2663 0.051 Uiso 1 1 calc R D .
C23 C 0.8153(8) -0.4666(6) 0.3324(4) 0.041(2) Uani 1 1 d . D .
H23 H 0.8184 -0.5366 0.3475 0.049 Uiso 1 1 calc R . .
C24 C 0.7543(7) -0.3860(6) 0.3581(3) 0.0271(17) Uani 1 1 d . . .
H24 H 0.7141 -0.4000 0.3906 0.033 Uiso 1 1 calc R D .
C25 C 0.1500(7) 0.0191(7) 0.6008(4) 0.039(2) Uani 1 1 d . C .
H25A H 0.1319 0.0833 0.6159 0.059 Uiso 1 1 calc R . .
H25B H 0.1536 -0.0405 0.6311 0.059 Uiso 1 1 calc R . .
H25C H 0.0911 0.0292 0.5733 0.059 Uiso 1 1 calc R . .
C26 C 0.3387(7) 0.1218(6) 0.3353(3) 0.0312(18) Uani 1 1 d . . .
H26A H 0.2840 0.0935 0.3242 0.047 Uiso 1 1 calc R D .
H26B H 0.3566 0.1670 0.3028 0.047 Uiso 1 1 calc R . .
H26C H 0.3060 0.1635 0.3638 0.047 Uiso 1 1 calc R . .
C27 C 1.0081(6) 0.1318(5) 0.1555(3) 0.0243(16) Uani 1 1 d . E .
C28 C 0.9903(9) 0.0623(7) 0.2011(4) 0.052(3) Uani 1 1 d . . .
H28 H 0.9725 0.0038 0.1955 0.062 Uiso 1 1 calc R . .
C29 C 0.9981(10) 0.0773(9) 0.2550(4) 0.065(3) Uani 1 1 d . E .
H29 H 0.9851 0.0302 0.2863 0.078 Uiso 1 1 calc R . .
C30 C 1.0250(8) 0.1616(10) 0.2617(4) 0.061(3) Uani 1 1 d D . .
C31 C 1.0482(8) 0.2292(9) 0.2185(5) 0.060(3) Uani 1 1 d . E .
H31 H 1.0688 0.2857 0.2249 0.072 Uiso 1 1 calc R . .
C32 C 1.0409(8) 0.2137(7) 0.1648(4) 0.044(2) Uani 1 1 d . . .
H32 H 1.0584 0.2591 0.1341 0.053 Uiso 1 1 calc R E .
C33 C 1.3023(6) -0.2053(5) 0.1170(3) 0.0168(14) Uani 1 1 d . . .
C34 C 1.3507(7) -0.1397(6) 0.1307(4) 0.036(2) Uani 1 1 d . . .
H34 H 1.3330 -0.0704 0.1090 0.043 Uiso 1 1 calc R . .
C35 C 1.4255(8) -0.1729(6) 0.1760(4) 0.040(2) Uani 1 1 d . . .
H35 H 1.4584 -0.1262 0.1852 0.048 Uiso 1 1 calc R . .
C36 C 1.4519(7) -0.2717(6) 0.2071(3) 0.0310(18) Uani 1 1 d . . .
C37 C 1.4027(7) -0.3409(6) 0.1945(3) 0.0304(18) Uani 1 1 d . . .
H37 H 1.4210 -0.4102 0.2164 0.036 Uiso 1 1 calc R . .
C38 C 1.3269(7) -0.3065(6) 0.1497(3) 0.0319(19) Uani 1 1 d . . .
H38 H 1.2915 -0.3518 0.1410 0.038 Uiso 1 1 calc R . .
C39 C 0.7095(6) 0.4521(5) 0.0200(3) 0.0212(15) Uani 1 1 d . . .
C40 C 0.7128(7) 0.5527(5) -0.0010(3) 0.0290(18) Uani 1 1 d . . .
H40 H 0.7730 0.5600 -0.0240 0.035 Uiso 1 1 calc R . .
C41 C 0.6303(7) 0.6405(6) 0.0110(3) 0.0306(18) Uani 1 1 d . . .
H41 H 0.6342 0.7083 -0.0033 0.037 Uiso 1 1 calc R . .
C42 C 0.5419(7) 0.6317(6) 0.0434(3) 0.0292(18) Uani 1 1 d . . .
H42 H 0.4849 0.6936 0.0512 0.035 Uiso 1 1 calc R . .
C43 C 0.5344(7) 0.5331(6) 0.0650(3) 0.0306(18) Uani 1 1 d . . .
H43 H 0.4733 0.5269 0.0876 0.037 Uiso 1 1 calc R . .
C44 C 0.6191(6) 0.4440(6) 0.0526(3) 0.0258(17) Uani 1 1 d . . .
H44 H 0.6150 0.3762 0.0667 0.031 Uiso 1 1 calc R . .
C45 C 0.6616(6) 0.0531(5) 0.1038(3) 0.0228(16) Uani 1 1 d . . .
C46 C 0.5726(8) 0.1486(7) 0.0876(4) 0.043(2) Uani 1 1 d . . .
H46 H 0.5772 0.1947 0.0538 0.051 Uiso 1 1 calc R . .
C47 C 0.4789(8) 0.1776(9) 0.1190(4) 0.060(3) Uani 1 1 d . . .
H47 H 0.4173 0.2416 0.1065 0.072 Uiso 1 1 calc R . .
C48 C 0.4748(8) 0.1110(9) 0.1703(4) 0.060(3) Uani 1 1 d . . .
H48 H 0.4115 0.1316 0.1933 0.072 Uiso 1 1 calc R . .
C49 C 0.5620(8) 0.0162(8) 0.1871(4) 0.047(2) Uani 1 1 d . . .
H49 H 0.5582 -0.0296 0.2211 0.057 Uiso 1 1 calc R . .
C50 C 0.6541(7) -0.0115(6) 0.1546(3) 0.0329(19) Uani 1 1 d . . .
H50 H 0.7148 -0.0763 0.1669 0.039 Uiso 1 1 calc R . .
C51 C 1.0522(7) -0.2105(6) 0.1625(3) 0.0313(18) Uani 1 1 d . . .
H51A H 1.1070 -0.1841 0.1753 0.047 Uiso 1 1 calc R . .
H51B H 1.0587 -0.2784 0.1866 0.047 Uiso 1 1 calc R . .
H51C H 0.9754 -0.1596 0.1642 0.047 Uiso 1 1 calc R . .
C52 C 1.2080(7) 0.1560(7) 0.0555(4) 0.039(2) Uani 1 1 d . . .
H52A H 1.2155 0.1231 0.0951 0.058 Uiso 1 1 calc R . .
H52B H 1.2335 0.2164 0.0497 0.058 Uiso 1 1 calc R . .
H52C H 1.2546 0.1042 0.0340 0.058 Uiso 1 1 calc R . .
N1 N 0.6478(10) 0.1565(8) 0.3110(4) 0.026(2) Uani 0.707(10) 1 d PU D 1
C53 C 0.6643(12) 0.2410(9) 0.3231(4) 0.037(3) Uani 0.707(10) 1 d PU D 1
H53 H 0.6536 0.2537 0.3600 0.045 Uiso 0.707(10) 1 calc PR D 1
C54 C 0.6962(12) 0.3088(9) 0.2830(5) 0.042(3) Uani 0.707(10) 1 d PU D 1
H54 H 0.7035 0.3696 0.2922 0.050 Uiso 0.707(10) 1 calc PR D 1
C55 C 0.7180(12) 0.2917(9) 0.2299(5) 0.026(3) Uani 0.707(10) 1 d PU D 1
C56 C 0.7037(10) 0.2022(9) 0.2186(4) 0.018(2) Uani 0.707(10) 1 d PU D 1
H56 H 0.7167 0.1862 0.1825 0.021 Uiso 0.707(10) 1 calc PR D 1
C57 C 0.6707(11) 0.1377(9) 0.2602(5) 0.022(3) Uani 0.707(10) 1 d PU D 1
H57 H 0.6638 0.0759 0.2521 0.026 Uiso 0.707(10) 1 calc PR D 1
N1A N 0.6123(18) 0.1596(13) 0.2984(8) 0.030(5) Uani 0.293(10) 1 d PGU D 2
C53A C 0.5545(16) 0.2679(14) 0.2913(8) 0.041(5) Uani 0.293(10) 1 d PGU D 2
H53A H 0.4907 0.2946 0.3131 0.049 Uiso 0.293(10) 1 calc PR D 2
C54A C 0.5899(18) 0.3372(12) 0.2523(9) 0.041(5) Uani 0.293(10) 1 d PGU D 2
H54A H 0.5504 0.4113 0.2475 0.049 Uiso 0.293(10) 1 calc PR D 2
C55A C 0.6832(18) 0.2982(17) 0.2204(8) 0.031(6) Uani 0.293(10) 1 d PGU D 2
C56A C 0.7410(17) 0.1899(19) 0.2274(10) 0.035(6) Uani 0.293(10) 1 d PGU D 2
H56A H 0.8048 0.1632 0.2056 0.042 Uiso 0.293(10) 1 calc PR D 2
C57A C 0.7056(18) 0.1206(13) 0.2665(10) 0.028(5) Uani 0.293(10) 1 d PGU D 2
H57A H 0.7451 0.0466 0.2713 0.033 Uiso 0.293(10) 1 calc PR D 2
C58 C 0.7518(7) 0.3618(6) 0.1850(3) 0.0284(18) Uani 1 1 d . . .
C59 C 0.7290(8) 0.4649(6) 0.1870(3) 0.037(2) Uani 1 1 d . D .
C60 C 0.9122(8) 0.5705(6) 0.0839(4) 0.041(2) Uani 1 1 d . . .
H60 H 0.9735 0.5446 0.0606 0.049 Uiso 1 1 calc R . .
C61 C 0.8678(8) 0.5002(6) 0.1159(4) 0.040(2) Uani 1 1 d . D .
H61 H 0.8993 0.4274 0.1141 0.048 Uiso 1 1 calc R . .
C62 C 0.7792(7) 0.5340(5) 0.1499(3) 0.0235(17) Uani 1 1 d . . .
C63 C 0.7337(8) 0.6412(6) 0.1481(3) 0.039(2) Uani 1 1 d . D .
C64 C 0.7822(7) 0.7071(6) 0.1153(4) 0.039(2) Uani 1 1 d . . .
O1 O 0.5096(4) 0.1877(3) 0.40624(19) 0.0214(11) Uani 1 1 d . B .
O2 O 0.3386(4) 0.2221(3) 0.46765(19) 0.0231(11) Uani 1 1 d . B .
O3 O 0.3203(4) 0.0220(4) 0.45999(19) 0.0230(11) Uani 1 1 d . . .
O4 O 0.2579(4) -0.0027(4) 0.57431(19) 0.0233(11) Uani 1 1 d . . .
O5 O 0.2534(4) 0.2044(3) 0.57278(19) 0.0210(11) Uani 1 1 d . . .
O6 O 0.4401(4) 0.0362(3) 0.35737(19) 0.0229(11) Uani 1 1 d . C .
O7 O 0.5605(4) -0.0382(3) 0.44891(18) 0.0169(10) Uani 1 1 d . . .
O8 O 0.5584(4) -0.1812(3) 0.38453(19) 0.0205(11) Uani 1 1 d . C .
O9 O 0.6722(4) -0.0723(4) 0.33645(19) 0.0252(12) Uani 1 1 d . D .
O10 O 0.4684(4) -0.1937(3) 0.49249(19) 0.0222(11) Uani 1 1 d . . .
O11 O 1.0749(4) -0.2246(3) 0.10589(18) 0.0224(11) Uani 1 1 d . . .
O12 O 1.2463(4) -0.2860(3) 0.02655(19) 0.0205(11) Uani 1 1 d . . .
O13 O 1.2457(4) -0.0826(3) -0.00475(19) 0.0211(11) Uani 1 1 d . . .
O14 O 1.1057(4) -0.0209(3) 0.08394(18) 0.0183(10) Uani 1 1 d . . .
O15 O 1.1700(4) 0.1006(4) -0.06735(19) 0.0243(11) Uani 1 1 d . . .
O16 O 0.9595(4) 0.1213(3) -0.00526(17) 0.0180(10) Uani 1 1 d . . .
O17 O 1.0923(4) 0.1915(3) 0.0373(2) 0.0241(11) Uani 1 1 d . . .
O18 O 0.9086(4) 0.3613(3) -0.0288(2) 0.0230(11) Uani 1 1 d . . .
O19 O 0.8595(4) 0.2639(3) 0.06228(19) 0.0198(10) Uani 1 1 d . . .
O20 O 0.8695(4) 0.0516(3) 0.09465(18) 0.0225(11) Uani 1 1 d . . .
Cl1 Cl 0.0575(2) -0.2146(2) 0.31510(9) 0.0506(6) Uani 1 1 d . . .
Cl2 Cl -0.25476(19) 0.3467(2) 0.44094(10) 0.0518(6) Uani 1 1 d . . .
Cl3 Cl 1.0283(12) 0.2084(16) 0.3238(6) 0.078(4) Uani 0.54(3) 1 d PDU E 1
Cl3A Cl 1.0330(12) 0.1578(18) 0.3337(4) 0.057(3) Uani 0.46(3) 1 d PDU E 2
Cl4 Cl 1.54254(18) -0.31207(19) 0.26475(8) 0.0442(5) Uani 1 1 d . . .

loop_
_atom_site_aniso_label
_atom_site_aniso_U_11
_atom_site_aniso_U_22
_atom_site_aniso_U_33
_atom_site_aniso_U_23
_atom_site_aniso_U_13
_atom_site_aniso_U_12
Sb1 0.0217(3) 0.0174(2) 0.0187(2) -0.00345(18) 0.00352(19) -0.0123(2)
Sb2 0.0208(3) 0.0186(2) 0.0197(2) -0.00404(18) 0.00377(19) -0.0110(2)
Sb3 0.0207(3) 0.0171(2) 0.0180(2) -0.00681(18) 0.00364(19) -0.0094(2)
Sb4 0.0185(2) 0.0162(2) 0.0193(2) -0.00589(18) 0.00318(19) -0.00818(19)
Co1 0.0291(6) 0.0174(5) 0.0217(5) -0.0021(4) 0.0082(4) -0.0138(4)
Co2 0.0219(5) 0.0181(5) 0.0229(5) -0.0060(4) 0.0061(4) -0.0119(4)
P1 0.0239(10) 0.0137(9) 0.0221(10) -0.0006(7) 0.0049(8) -0.0090(8)
P2 0.0253(10) 0.0169(9) 0.0199(9) -0.0033(7) 0.0030(8) -0.0116(8)
P3 0.0213(10) 0.0163(9) 0.0232(10) -0.0083(7) 0.0036(8) -0.0075(8)
P4 0.0211(10) 0.0192(9) 0.0182(9) -0.0052(7) 0.0071(7) -0.0116(8)
N2 0.026(4) 0.017(3) 0.036(4) -0.006(3) 0.008(3) -0.010(3)
C1 0.024(4) 0.009(3) 0.031(4) -0.003(3) -0.001(3) -0.005(3)
C2 0.025(4) 0.028(4) 0.042(5) -0.016(3) 0.012(4) -0.014(3)
C3 0.041(5) 0.051(5) 0.024(4) -0.023(4) 0.014(4) -0.026(4)
C4 0.039(5) 0.051(5) 0.024(4) -0.017(4) 0.007(4) -0.031(4)
C5 0.029(5) 0.050(5) 0.034(5) -0.005(4) 0.009(4) -0.021(4)
C6 0.028(4) 0.034(4) 0.025(4) -0.016(3) 0.008(3) -0.016(4)
C7 0.032(5) 0.025(4) 0.025(4) -0.002(3) 0.008(3) -0.008(4)
C8 0.050(6) 0.041(5) 0.044(5) -0.026(4) 0.009(5) -0.009(5)
C9 0.036(5) 0.050(6) 0.051(6) -0.017(4) 0.002(4) -0.019(5)
C10 0.015(4) 0.049(5) 0.042(5) 0.002(4) 0.001(4) -0.005(4)
C11 0.025(5) 0.043(5) 0.071(7) -0.010(5) -0.003(5) -0.007(4)
C13 0.037(7) 0.012(6) 0.038(7) -0.009(5) 0.006(6) -0.010(5)
C14 0.055(9) 0.023(6) 0.051(8) -0.011(6) 0.005(7) -0.021(6)
C15 0.071(10) 0.023(6) 0.052(8) -0.019(6) 0.013(8) -0.022(7)
C16 0.059(10) 0.023(7) 0.057(8) -0.003(6) 0.007(8) -0.020(7)
C17 0.057(9) 0.024(6) 0.049(7) 0.010(6) -0.013(7) -0.015(7)
C18 0.058(8) 0.018(6) 0.046(7) 0.001(5) -0.003(7) -0.017(6)
C12 0.030(5) 0.034(5) 0.079(7) -0.013(5) 0.001(5) -0.015(4)
C13A 0.031(7) 0.018(6) 0.027(6) -0.003(5) -0.010(6) -0.016(5)
C14A 0.052(8) 0.028(7) 0.049(8) -0.010(6) 0.012(7) -0.020(6)
C15A 0.064(11) 0.034(8) 0.074(11) -0.012(8) 0.006(9) -0.011(8)
C16A 0.058(9) 0.021(6) 0.063(8) 0.000(6) -0.002(7) -0.018(6)
C17A 0.042(8) 0.022(6) 0.055(8) 0.007(6) -0.011(6) -0.025(6)
C18A 0.035(7) 0.021(6) 0.032(7) 0.007(5) -0.001(6) -0.018(6)
C19 0.025(4) 0.018(4) 0.029(4) -0.002(3) -0.005(3) -0.014(3)
C20 0.039(5) 0.033(4) 0.039(5) -0.011(4) 0.001(4) -0.021(4)
C21 0.036(5) 0.049(5) 0.040(5) -0.022(4) 0.017(4) -0.020(4)
C22 0.045(6) 0.035(5) 0.051(6) -0.022(4) 0.011(5) -0.014(4)
C23 0.054(6) 0.031(5) 0.042(5) -0.019(4) 0.001(4) -0.014(4)
C24 0.027(4) 0.027(4) 0.028(4) -0.006(3) -0.005(3) -0.010(3)
C25 0.032(5) 0.054(5) 0.040(5) -0.010(4) 0.010(4) -0.026(4)
C26 0.028(4) 0.032(4) 0.026(4) 0.000(3) 0.000(3) -0.005(4)
C27 0.025(4) 0.024(4) 0.021(4) -0.015(3) -0.003(3) -0.001(3)
C28 0.060(7) 0.041(5) 0.043(6) -0.007(4) 0.011(5) -0.005(5)
C29 0.068(8) 0.080(8) 0.020(5) -0.012(5) 0.003(5) 0.007(6)
C30 0.030(5) 0.107(9) 0.039(6) -0.044(6) 0.003(4) 0.000(6)
C31 0.039(6) 0.089(8) 0.071(8) -0.054(6) 0.007(5) -0.025(6)
C32 0.043(6) 0.045(5) 0.041(5) -0.021(4) 0.003(4) -0.005(4)
C33 0.010(3) 0.020(3) 0.017(3) -0.002(3) -0.005(3) -0.002(3)
C34 0.038(5) 0.029(4) 0.047(5) -0.013(4) 0.003(4) -0.018(4)
C35 0.039(5) 0.036(5) 0.050(6) -0.018(4) -0.011(4) -0.015(4)
C36 0.027(4) 0.044(5) 0.022(4) -0.013(4) 0.007(3) -0.010(4)
C37 0.030(4) 0.034(4) 0.030(4) 0.000(3) -0.009(3) -0.015(4)
C38 0.043(5) 0.029(4) 0.033(5) -0.013(3) 0.008(4) -0.020(4)
C39 0.027(4) 0.016(3) 0.021(4) -0.007(3) 0.004(3) -0.006(3)
C40 0.029(4) 0.026(4) 0.035(4) -0.009(3) 0.013(4) -0.013(4)
C41 0.029(5) 0.028(4) 0.032(4) -0.008(3) -0.003(4) -0.006(4)
C42 0.021(4) 0.026(4) 0.036(5) -0.011(3) -0.003(3) 0.000(3)
C43 0.028(4) 0.036(4) 0.036(5) -0.021(4) 0.008(4) -0.013(4)
C44 0.022(4) 0.022(4) 0.033(4) -0.004(3) -0.002(3) -0.007(3)
C45 0.020(4) 0.025(4) 0.026(4) -0.005(3) 0.001(3) -0.011(3)
C46 0.034(5) 0.062(6) 0.031(5) -0.019(4) 0.004(4) -0.012(5)
C47 0.031(5) 0.097(8) 0.036(6) -0.019(5) 0.006(4) 0.000(5)
C48 0.026(5) 0.112(9) 0.043(6) -0.034(6) 0.013(4) -0.018(6)
C49 0.037(6) 0.066(6) 0.055(6) -0.024(5) 0.015(5) -0.032(5)
C50 0.032(5) 0.034(4) 0.041(5) -0.016(4) 0.004(4) -0.016(4)
C51 0.033(5) 0.042(5) 0.026(4) -0.012(3) 0.012(4) -0.020(4)
C52 0.033(5) 0.041(5) 0.053(6) -0.013(4) 0.003(4) -0.026(4)
N1 0.036(6) 0.028(4) 0.022(5) -0.008(4) 0.001(4) -0.021(4)
C53 0.071(8) 0.045(6) 0.017(5) -0.016(4) 0.012(5) -0.042(6)
C54 0.076(8) 0.036(5) 0.039(6) -0.016(4) 0.014(5) -0.047(5)
C55 0.044(7) 0.023(5) 0.021(5) -0.012(4) 0.019(5) -0.022(5)
C56 0.021(5) 0.024(5) 0.013(4) -0.002(4) -0.001(4) -0.014(4)
C57 0.026(6) 0.022(5) 0.024(5) -0.006(4) 0.003(5) -0.014(4)
N1A 0.036(10) 0.035(7) 0.029(9) -0.008(7) 0.008(8) -0.024(8)
C53A 0.053(10) 0.035(8) 0.031(9) 0.003(8) 0.017(8) -0.020(8)
C54A 0.054(10) 0.037(8) 0.031(9) -0.006(8) 0.014(8) -0.019(8)
C55A 0.048(10) 0.033(7) 0.022(8) -0.007(7) 0.008(8) -0.023(8)
C56A 0.041(10) 0.033(8) 0.027(9) -0.001(7) 0.013(8) -0.013(8)
C57A 0.034(10) 0.026(8) 0.025(8) -0.003(7) -0.001(8) -0.014(7)
C58 0.039(5) 0.035(4) 0.015(4) 0.004(3) 0.008(3) -0.024(4)
C59 0.062(6) 0.029(4) 0.022(4) -0.001(3) 0.016(4) -0.023(4)
C60 0.043(5) 0.035(5) 0.051(6) -0.015(4) 0.027(4) -0.022(4)
C61 0.044(5) 0.024(4) 0.058(6) -0.007(4) 0.013(5) -0.023(4)
C62 0.038(5) 0.017(3) 0.021(4) -0.005(3) 0.010(3) -0.017(3)
C63 0.055(6) 0.032(4) 0.037(5) -0.007(4) 0.027(4) -0.026(4)
C64 0.034(5) 0.027(4) 0.054(6) -0.005(4) 0.020(4) -0.012(4)
O1 0.027(3) 0.016(2) 0.022(3) 0.0010(19) 0.000(2) -0.010(2)
O2 0.023(3) 0.021(3) 0.021(3) 0.003(2) -0.003(2) -0.006(2)
O3 0.019(3) 0.025(3) 0.026(3) -0.006(2) -0.001(2) -0.007(2)
O4 0.025(3) 0.023(3) 0.026(3) -0.004(2) 0.009(2) -0.015(2)
O5 0.021(3) 0.018(2) 0.023(3) -0.001(2) 0.005(2) -0.007(2)
O6 0.032(3) 0.019(2) 0.020(3) 0.002(2) 0.002(2) -0.014(2)
O7 0.016(2) 0.017(2) 0.019(2) -0.0019(19) -0.0038(19) -0.008(2)
O8 0.024(3) 0.014(2) 0.025(3) -0.0059(19) 0.008(2) -0.008(2)
O9 0.035(3) 0.020(2) 0.023(3) 0.000(2) 0.007(2) -0.016(2)
O10 0.025(3) 0.023(3) 0.022(3) -0.002(2) 0.005(2) -0.015(2)
O11 0.031(3) 0.021(2) 0.019(3) -0.007(2) 0.007(2) -0.013(2)
O12 0.021(3) 0.016(2) 0.027(3) -0.009(2) 0.008(2) -0.007(2)
O13 0.018(3) 0.018(2) 0.027(3) 0.000(2) -0.001(2) -0.008(2)
O14 0.020(3) 0.015(2) 0.023(3) -0.0030(19) -0.007(2) -0.009(2)
O15 0.030(3) 0.024(3) 0.024(3) -0.002(2) 0.007(2) -0.018(2)
O16 0.025(3) 0.023(2) 0.013(2) -0.0035(19) 0.002(2) -0.016(2)
O17 0.019(3) 0.020(2) 0.036(3) -0.007(2) 0.005(2) -0.009(2)
O18 0.024(3) 0.018(2) 0.031(3) -0.008(2) 0.007(2) -0.011(2)
O19 0.023(3) 0.016(2) 0.024(3) -0.0094(19) 0.005(2) -0.009(2)
O20 0.042(3) 0.019(2) 0.015(2) -0.0053(19) 0.011(2) -0.020(2)
Cl1 0.0481(14) 0.0835(17) 0.0455(13) -0.0314(12) 0.0078(11) -0.0445(14)
Cl2 0.0260(12) 0.0645(16) 0.0565(15) -0.0014(12) -0.0031(10) -0.0115(11)
Cl3 0.078(4) 0.102(8) 0.041(4) -0.043(5) -0.005(4) -0.001(6)
Cl3A 0.050(4) 0.111(9) 0.022(3) -0.032(4) 0.002(3) -0.032(6)
Cl4 0.0308(12) 0.0740(16) 0.0299(11) -0.0190(10) 0.0011(9) -0.0168(11)

loop_
_atom_type_symbol
_atom_type_description
_atom_type_scat_dispersion_real
_atom_type_scat_dispersion_imag
_atom_type_scat_source
C C 0.0033 0.0016 'International Tables Vol C Tables 4.2.6.8 and 6.1.1.4'
H H 0.0000 0.0000 'International Tables Vol C Tables 4.2.6.8 and 6.1.1.4'
N N 0.0061 0.0033 'International Tables Vol C Tables 4.2.6.8 and 6.1.1.4'
O O 0.0106 0.0060 'International Tables Vol C Tables 4.2.6.8 and 6.1.1.4'
P P 0.1023 0.0942 'International Tables Vol C Tables 4.2.6.8 and 6.1.1.4'
Cl Cl 0.1484 0.1585 'International Tables Vol C Tables 4.2.6.8 and 6.1.1.4'
Co Co 0.3494 0.9721 'International Tables Vol C Tables 4.2.6.8 and 6.1.1.4'
Sb Sb -0.5866 1.5461 'International Tables Vol C Tables 4.2.6.8 and 6.1.1.4'

loop_
_geom_angle_atom_site_label_1
_geom_angle_atom_site_label_2
_geom_angle_atom_site_label_3
_geom_angle
_geom_angle_site_symmetry_1
_geom_angle_site_symmetry_3
O3 Sb1 O7 94.8(2) . .
O3 Sb1 O6 93.98(19) . .
O7 Sb1 O6 80.76(19) . .
O3 Sb1 O10 92.80(19) . .
O7 Sb1 O10 89.19(19) . .
O6 Sb1 O10 168.3(2) . .
O3 Sb1 O8 178.2(2) . .
O7 Sb1 O8 86.99(19) . .
O6 Sb1 O8 86.07(18) . .
O10 Sb1 O8 87.46(18) . .
O3 Sb1 C1 91.5(2) . .
O7 Sb1 C1 173.0(2) . .
O6 Sb1 C1 95.8(2) . .
O10 Sb1 C1 93.6(2) . .
O8 Sb1 C1 86.7(2) . .
O3 Sb2 O7 93.41(19) . 2_656
O3 Sb2 O2 94.15(19) . .
O7 Sb2 O2 90.81(19) 2_656 .
O3 Sb2 O4 92.55(19) . .
O7 Sb2 O4 80.13(19) 2_656 .
O2 Sb2 O4 169.0(2) . .
O3 Sb2 O5 179.03(18) . .
O7 Sb2 O5 87.07(19) 2_656 .
O2 Sb2 O5 85.00(18) . .
O4 Sb2 O5 88.36(18) . .
O3 Sb2 C7 93.1(3) . .
O7 Sb2 C7 172.6(2) 2_656 .
O2 Sb2 C7 92.2(2) . .
O4 Sb2 C7 96.1(2) . .
O5 Sb2 C7 86.4(3) . .
O14 Sb3 O16 94.34(19) . .
O14 Sb3 O20 91.47(19) . .
O16 Sb3 O20 89.93(18) . .
O14 Sb3 O17 93.12(19) . .
O16 Sb3 O17 80.23(19) . .
O20 Sb3 O17 169.4(2) . .
O14 Sb3 O19 179.43(19) . .
O16 Sb3 O19 86.16(18) . .
O20 Sb3 O19 88.26(19) . .
O17 Sb3 O19 87.22(18) . .
O14 Sb3 C27 92.4(2) . .
O16 Sb3 C27 172.8(2) . .
O20 Sb3 C27 92.5(2) . .
O17 Sb3 C27 96.8(3) . .
O19 Sb3 C27 87.1(2) . .
O14 Sb4 O16 95.99(19) . 2_755
O14 Sb4 O13 90.97(19) . .
O16 Sb4 O13 90.09(18) 2_755 .
O14 Sb4 O11 95.14(18) . .
O16 Sb4 O11 79.50(19) 2_755 .
O13 Sb4 O11 168.41(19) . .
O14 Sb4 O12 175.31(19) . .
O16 Sb4 O12 86.86(19) 2_755 .
O13 Sb4 O12 85.28(18) . .
O11 Sb4 O12 89.04(17) . .
O14 Sb4 C33 89.7(2) . .
O16 Sb4 C33 171.0(2) 2_755 .
O13 Sb4 C33 96.7(2) . .
O11 Sb4 C33 93.1(2) . .
O12 Sb4 C33 87.9(2) . .
O1 Co1 N1 88.1(3) . .
O1 Co1 O9 176.0(2) . .
N1 Co1 O9 90.3(3) . .
O1 Co1 O4 97.68(19) . 2_656
N1 Co1 O4 95.9(3) . 2_656
O9 Co1 O4 86.10(19) . 2_656
O1 Co1 O6 93.04(19) . .
N1 Co1 O6 116.5(3) . .
O9 Co1 O6 84.41(19) . .
O4 Co1 O6 146.16(17) 2_656 .
O1 Co1 O7 89.57(17) . .
N1 Co1 O7 169.2(3) . .
O9 Co1 O7 92.65(17) . .
O4 Co1 O7 73.95(17) 2_656 .
O6 Co1 O7 74.13(17) . .
O1 Co1 N1A 89.4(6) . .
N1 Co1 N1A 14.5(6) . .
O9 Co1 N1A 88.1(6) . .
O4 Co1 N1A 110.1(6) 2_656 .
O6 Co1 N1A 102.0(6) . .
O7 Co1 N1A 176.0(6) . .
O15 Co2 O17 95.00(19) . .
O15 Co2 N2 89.3(2) . .
O17 Co2 N2 103.6(2) . .
O15 Co2 O18 177.87(18) . .
O17 Co2 O18 86.93(19) . .
N2 Co2 O18 89.3(2) . .
O15 Co2 O11 93.48(19) . 2_755
O17 Co2 O11 146.27(18) . 2_755
N2 Co2 O11 109.1(2) . 2_755
O18 Co2 O11 85.40(19) . 2_755
O15 Co2 O16 89.45(17) . .
O17 Co2 O16 74.21(17) . .
N2 Co2 O16 177.4(2) . .
O18 Co2 O16 91.95(17) . .
O11 Co2 O16 73.28(17) 2_755 .
O1 P1 O10 113.9(3) . 2_656
O1 P1 O2 113.0(3) . .
O10 P1 O2 111.2(3) 2_656 .
O1 P1 C13A 104.8(4) . .
O10 P1 C13A 110.7(5) 2_656 .
O2 P1 C13A 102.3(4) . .
O1 P1 C13 106.8(4) . .
O10 P1 C13 101.1(4) 2_656 .
O2 P1 C13 110.0(5) . .
C13A P1 C13 10.3(6) . .
O9 P2 O8 112.5(3) . .
O9 P2 O5 112.3(3) . 2_656
O8 P2 O5 109.0(3) . 2_656
O9 P2 C19 111.1(3) . .
O8 P2 C19 107.5(3) . .
O5 P2 C19 104.0(3) 2_656 .
O18 P3 O19 112.8(3) . .
O18 P3 O12 111.3(3) . 2_755
O19 P3 O12 109.6(3) . 2_755
O18 P3 C39 111.8(3) . .
O19 P3 C39 105.7(3) . .
O12 P3 C39 105.2(3) 2_755 .
O15 P4 O20 112.2(3) 2_755 .
O15 P4 O13 112.6(3) 2_755 2_755
O20 P4 O13 111.5(3) . 2_755
O15 P4 C45 109.7(3) 2_755 .
O20 P4 C45 103.8(3) . .
O13 P4 C45 106.4(3) 2_755 .
C64 N2 C60 116.9(6) 2_765 2_765
C64 N2 Co2 122.0(5) 2_765 .
C60 N2 Co2 120.8(5) 2_765 .
C2 C1 C6 119.4(7) . .
C2 C1 Sb1 120.6(5) . .
C6 C1 Sb1 120.0(5) . .
C1 C2 C3 120.6(7) . .
C1 C2 H2 119.7 . .
C3 C2 H2 119.7 . .
C4 C3 C2 119.5(7) . .
C4 C3 H3 120.2 . .
C2 C3 H3 120.2 . .
C5 C4 C3 120.8(7) . .
C5 C4 Cl1 119.8(6) . .
C3 C4 Cl1 119.3(6) . .
C4 C5 C6 119.8(7) . .
C4 C5 H5 120.1 . .
C6 C5 H5 120.1 . .
C1 C6 C5 119.8(7) . .
C1 C6 H6 120.1 . .
C5 C6 H6 120.1 . .
C12 C7 C8 115.8(8) . .
C12 C7 Sb2 123.5(6) . .
C8 C7 Sb2 120.6(6) . .
C9 C8 C7 121.7(8) . .
C9 C8 H8 119.1 . .
C7 C8 H8 119.1 . .
C10 C9 C8 119.0(9) . .
C10 C9 H9 120.5 . .
C8 C9 H9 120.5 . .
C11 C10 C9 121.5(8) . .
C11 C10 Cl2 120.2(7) . .
C9 C10 Cl2 118.3(7) . .
C10 C11 C12 119.3(9) . .
C10 C11 H11 120.3 . .
C12 C11 H11 120.3 . .
C14 C13 C18 120.0 . .
C14 C13 P1 124.5(6) . .
C18 C13 P1 115.5(6) . .
C15 C14 C13 120.0 . .
C15 C14 H14 120.0 . .
C13 C14 H14 120.0 . .
C14 C15 C16 120.0 . .
C14 C15 H15 120.0 . .
C16 C15 H15 120.0 . .
C17 C16 C15 120.0 . .
C17 C16 H16 120.0 . .
C15 C16 H16 120.0 . .
C16 C17 C18 120.0 . .
C16 C17 H17 120.0 . .
C18 C17 H17 120.0 . .
C17 C18 C13 120.0 . .
C17 C18 H18 120.0 . .
C13 C18 H18 120.0 . .
C11 C12 C7 122.6(9) . .
C11 C12 H12 118.7 . .
C7 C12 H12 118.7 . .
C14A C13A C18A 120.0 . .
C14A C13A P1 121.8(6) . .
C18A C13A P1 118.1(6) . .
C15A C14A C13A 120.0 . .
C15A C14A H14A 120.0 . .
C13A C14A H14A 120.0 . .
C14A C15A C16A 120.0 . .
C14A C15A H15A 120.0 . .
C16A C15A H15A 120.0 . .
C17A C16A C15A 120.0 . .
C17A C16A H16A 120.0 . .
C15A C16A H16A 120.0 . .
C18A C17A C16A 120.0 . .
C18A C17A H17A 120.0 . .
C16A C17A H17A 120.0 . .
C17A C18A C13A 120.0 . .
C17A C18A H18A 120.0 . .
C13A C18A H18A 120.0 . .
C20 C19 C24 118.2(7) . .
C20 C19 P2 120.2(5) . .
C24 C19 P2 121.6(6) . .
C21 C20 C19 120.6(7) . .
C21 C20 H20 119.7 . .
C19 C20 H20 119.7 . .
C22 C21 C20 120.3(8) . .
C22 C21 H21 119.9 . .
C20 C21 H21 119.9 . .
C21 C22 C23 120.0(8) . .
C21 C22 H22 120.0 . .
C23 C22 H22 120.0 . .
C24 C23 C22 120.5(8) . .
C24 C23 H23 119.8 . .
C22 C23 H23 119.8 . .
C23 C24 C19 120.5(7) . .
C23 C24 H24 119.7 . .
C19 C24 H24 119.7 . .
O4 C25 H25A 109.5 . .
O4 C25 H25B 109.5 . .
H25A C25 H25B 109.5 . .
O4 C25 H25C 109.5 . .
H25A C25 H25C 109.5 . .
H25B C25 H25C 109.5 . .
O6 C26 H26A 109.5 . .
O6 C26 H26B 109.5 . .
H26A C26 H26B 109.5 . .
O6 C26 H26C 109.5 . .
H26A C26 H26C 109.5 . .
H26B C26 H26C 109.5 . .
C28 C27 C32 118.6(8) . .
C28 C27 Sb3 121.6(6) . .
C32 C27 Sb3 119.7(6) . .
C27 C28 C29 120.8(10) . .
C27 C28 H28 119.6 . .
C29 C28 H28 119.6 . .
C30 C29 C28 118.2(10) . .
C30 C29 H29 120.9 . .
C28 C29 H29 120.9 . .
C31 C30 C29 123.3(9) . .
C31 C30 Cl3A 128.6(12) . .
C29 C30 Cl3A 107.9(11) . .
C31 C30 Cl3 108.0(12) . .
C29 C30 Cl3 128.7(12) . .
Cl3A C30 Cl3 21.9(4) . .
C30 C31 C32 118.4(10) . .
C30 C31 H31 120.8 . .
C32 C31 H31 120.8 . .
C31 C32 C27 120.6(9) . .
C31 C32 H32 119.7 . .
C27 C32 H32 119.7 . .
C34 C33 C38 119.5(7) . .
C34 C33 Sb4 121.9(5) . .
C38 C33 Sb4 117.7(5) . .
C33 C34 C35 120.7(7) . .
C33 C34 H34 119.6 . .
C35 C34 H34 119.6 . .
C36 C35 C34 120.2(8) . .
C36 C35 H35 119.9 . .
C34 C35 H35 119.9 . .
C35 C36 C37 120.6(8) . .
C35 C36 Cl4 120.2(7) . .
C37 C36 Cl4 119.1(6) . .
C38 C37 C36 118.7(7) . .
C38 C37 H37 120.6 . .
C36 C37 H37 120.6 . .
C37 C38 C33 120.3(7) . .
C37 C38 H38 119.9 . .
C33 C38 H38 119.9 . .
C44 C39 C40 118.3(6) . .
C44 C39 P3 119.9(5) . .
C40 C39 P3 121.8(5) . .
C41 C40 C39 120.7(7) . .
C41 C40 H40 119.7 . .
C39 C40 H40 119.7 . .
C40 C41 C42 120.6(7) . .
C40 C41 H41 119.7 . .
C42 C41 H41 119.7 . .
C41 C42 C43 120.8(7) . .
C41 C42 H42 119.6 . .
C43 C42 H42 119.6 . .
C44 C43 C42 118.2(7) . .
C44 C43 H43 120.9 . .
C42 C43 H43 120.9 . .
C39 C44 C43 121.4(7) . .
C39 C44 H44 119.3 . .
C43 C44 H44 119.3 . .
C46 C45 C50 117.9(7) . .
C46 C45 P4 122.1(6) . .
C50 C45 P4 119.9(6) . .
C47 C46 C45 121.5(9) . .
C47 C46 H46 119.2 . .
C45 C46 H46 119.2 . .
C46 C47 C48 119.0(9) . .
C46 C47 H47 120.5 . .
C48 C47 H47 120.5 . .
C49 C48 C47 120.3(9) . .
C49 C48 H48 119.9 . .
C47 C48 H48 119.9 . .
C50 C49 C48 119.5(9) . .
C50 C49 H49 120.2 . .
C48 C49 H49 120.2 . .
C49 C50 C45 121.7(8) . .
C49 C50 H50 119.1 . .
C45 C50 H50 119.1 . .
O11 C51 H51A 109.5 . .
O11 C51 H51B 109.5 . .
H51A C51 H51B 109.5 . .
O11 C51 H51C 109.5 . .
H51A C51 H51C 109.5 . .
H51B C51 H51C 109.5 . .
O17 C52 H52A 109.5 . .
O17 C52 H52B 109.5 . .
H52A C52 H52B 109.5 . .
O17 C52 H52C 109.5 . .
H52A C52 H52C 109.5 . .
H52B C52 H52C 109.5 . .
C57 N1 C53 117.7(9) . .
C57 N1 Co1 123.8(8) . .
C53 N1 Co1 118.4(8) . .
N1 C53 C54 120.8(10) . .
N1 C53 H53 119.6 . .
C54 C53 H53 119.6 . .
C55 C54 C53 122.1(10) . .
C55 C54 H54 119.0 . .
C53 C54 H54 119.0 . .
C54 C55 C56 116.2(9) . .
C54 C55 C58 124.6(10) . .
C56 C55 C58 119.2(10) . .
C57 C56 C55 119.2(10) . .
C57 C56 H56 120.4 . .
C55 C56 H56 120.4 . .
N1 C57 C56 123.8(10) . .
N1 C57 H57 118.1 . .
C56 C57 H57 118.1 . .
C53A N1A C57A 120.0 . .
C53A N1A Co1 118.7(11) . .
C57A N1A Co1 118.4(11) . .
C54A C53A N1A 120.0 . .
C54A C53A H53A 120.0 . .
N1A C53A H53A 120.0 . .
C53A C54A C55A 120.0 . .
C53A C54A H54A 120.0 . .
C55A C54A H54A 120.0 . .
C56A C55A C54A 120.0 . .
C56A C55A C58 111.4(14) . .
C54A C55A C58 127.1(14) . .
C57A C56A C55A 120.0 . .
C57A C56A H56A 120.0 . .
C55A C56A H56A 120.0 . .
C56A C57A N1A 120.0 . .
C56A C57A H57A 120.0 . .
N1A C57A H57A 120.0 . .
C59 C58 C55 121.0(8) . .
C59 C58 C55A 120.6(11) . .
C55 C58 C55A 17.8(11) . .
C58 C59 C62 123.9(7) . .
N2 C60 C61 122.1(7) 2_765 .
N2 C60 H60 119.0 2_765 .
C61 C60 H60 119.0 . .
C62 C61 C60 120.9(7) . .
C62 C61 H61 119.5 . .
C60 C61 H61 119.5 . .
C61 C62 C63 116.5(6) . .
C61 C62 C59 125.0(6) . .
C63 C62 C59 118.5(7) . .
C62 C63 C64 119.5(7) . .
N2 C64 C63 123.9(7) 2_765 .
P1 O1 Co1 148.4(3) . .
P1 O2 Sb2 134.1(3) . .
Sb1 O3 Sb2 145.6(3) . .
C25 O4 Sb2 120.6(5) . .
C25 O4 Co1 118.7(5) . 2_656
Sb2 O4 Co1 101.1(2) . 2_656
P2 O5 Sb2 124.1(3) 2_656 .
C26 O6 Sb1 121.3(4) . .
C26 O6 Co1 122.9(4) . .
Sb1 O6 Co1 101.0(2) . .
Sb1 O7 Sb2 138.7(2) . 2_656
Sb1 O7 Co1 102.39(19) . .
Sb2 O7 Co1 102.4(2) 2_656 .
P2 O8 Sb1 123.7(3) . .
P2 O9 Co1 114.4(3) . .
P1 O10 Sb1 137.2(3) 2_656 .
C51 O11 Sb4 120.9(4) . .
C51 O11 Co2 126.6(4) . 2_755
Sb4 O11 Co2 101.77(19) . 2_755
P3 O12 Sb4 124.1(3) 2_755 .
P4 O13 Sb4 136.2(3) 2_755 .
Sb3 O14 Sb4 145.0(3) . .
P4 O15 Co2 145.9(3) 2_755 .
Sb3 O16 Sb4 139.5(3) . 2_755
Sb3 O16 Co2 102.02(19) . .
Sb4 O16 Co2 102.72(18) 2_755 .
C52 O17 Sb3 121.3(4) . .
C52 O17 Co2 122.8(5) . .
Sb3 O17 Co2 101.6(2) . .
P3 O18 Co2 114.6(2) . .
P3 O19 Sb3 124.3(3) . .
P4 O20 Sb3 137.8(3) . .

loop_
_geom_bond_atom_site_label_1
_geom_bond_atom_site_label_2
_geom_bond_distance
_geom_bond_site_symmetry_2
Sb1 O3 1.928(5) .
Sb1 O7 1.965(5) .
Sb1 O6 2.021(4) .
Sb1 O10 2.030(4) .
Sb1 O8 2.068(4) .
Sb1 C1 2.118(7) .
Sb2 O3 1.936(5) .
Sb2 O7 1.967(5) 2_656
Sb2 O2 2.026(4) .
Sb2 O4 2.028(4) .
Sb2 O5 2.043(5) .
Sb2 C7 2.090(8) .
Sb3 O14 1.925(4) .
Sb3 O16 1.953(4) .
Sb3 O20 2.000(5) .
Sb3 O17 2.031(5) .
Sb3 O19 2.078(4) .
Sb3 C27 2.112(7) .
Sb4 O14 1.927(4) .
Sb4 O16 1.970(5) 2_755
Sb4 O13 2.020(4) .
Sb4 O11 2.030(5) .
Sb4 O12 2.051(4) .
Sb4 C33 2.119(6) .
Co1 O1 2.005(5) .
Co1 N1 2.114(10) .
Co1 O9 2.119(5) .
Co1 O4 2.126(5) 2_656
Co1 O6 2.136(5) .
Co1 O7 2.148(4) .
Co1 N1A 2.156(15) .
Co2 O15 2.047(5) .
Co2 O17 2.097(5) .
Co2 N2 2.103(6) .
Co2 O18 2.126(5) .
Co2 O11 2.128(5) 2_755
Co2 O16 2.158(4) .
P1 O1 1.494(5) .
P1 O10 1.527(5) 2_656
P1 O2 1.550(5) .
P1 C13A 1.784(7) .
P1 C13 1.823(7) .
P2 O9 1.500(5) .
P2 O8 1.544(5) .
P2 O5 1.567(5) 2_656
P2 C19 1.781(7) .
P3 O18 1.511(5) .
P3 O19 1.536(5) .
P3 O12 1.544(5) 2_755
P3 C39 1.778(7) .
P4 O15 1.510(5) 2_755
P4 O20 1.556(5) .
P4 O13 1.558(5) 2_755
P4 C45 1.773(7) .
N2 C64 1.317(10) 2_765
N2 C60 1.338(9) 2_765
C1 C2 1.377(10) .
C1 C6 1.392(10) .
C2 C3 1.387(11) .
C2 H2 0.9500 .
C3 C4 1.383(10) .
C3 H3 0.9500 .
C4 C5 1.362(11) .
C4 Cl1 1.732(8) .
C5 C6 1.399(11) .
C5 H5 0.9500 .
C6 H6 0.9500 .
C7 C12 1.396(11) .
C7 C8 1.415(12) .
C8 C9 1.400(13) .
C8 H8 0.9500 .
C9 C10 1.367(12) .
C9 H9 0.9500 .
C10 C11 1.365(13) .
C10 Cl2 1.733(8) .
C11 C12 1.386(12) .
C11 H11 0.9500 .
C13 C14 1.3900 .
C13 C18 1.3900 .
C14 C15 1.3900 .
C14 H14 0.9500 .
C15 C16 1.3900 .
C15 H15 0.9500 .
C16 C17 1.3900 .
C16 H16 0.9500 .
C17 C18 1.3900 .
C17 H17 0.9500 .
C18 H18 0.9500 .
C12 H12 0.9500 .
C13A C14A 1.3900 .
C13A C18A 1.3900 .
C14A C15A 1.3900 .
C14A H14A 0.9500 .
C15A C16A 1.3900 .
C15A H15A 0.9500 .
C16A C17A 1.3900 .
C16A H16A 0.9500 .
C17A C18A 1.3900 .
C17A H17A 0.9500 .
C18A H18A 0.9500 .
C19 C20 1.393(10) .
C19 C24 1.408(9) .
C20 C21 1.392(11) .
C20 H20 0.9500 .
C21 C22 1.364(11) .
C21 H21 0.9500 .
C22 C23 1.392(12) .
C22 H22 0.9500 .
C23 C24 1.365(11) .
C23 H23 0.9500 .
C24 H24 0.9500 .
C25 O4 1.444(9) .
C25 H25A 0.9800 .
C25 H25B 0.9800 .
C25 H25C 0.9800 .
C26 O6 1.435(9) .
C26 H26A 0.9800 .
C26 H26B 0.9800 .
C26 H26C 0.9800 .
C27 C28 1.385(11) .
C27 C32 1.400(11) .
C28 C29 1.393(13) .
C28 H28 0.9500 .
C29 C30 1.367(16) .
C29 H29 0.9500 .
C30 C31 1.359(15) .
C30 Cl3A 1.763(12) .
C30 Cl3 1.781(12) .
C31 C32 1.388(13) .
C31 H31 0.9500 .
C32 H32 0.9500 .
C33 C34 1.361(10) .
C33 C38 1.397(9) .
C34 C35 1.384(11) .
C34 H34 0.9500 .
C35 C36 1.355(11) .
C35 H35 0.9500 .
C36 C37 1.402(11) .
C36 Cl4 1.731(8) .
C37 C38 1.382(11) .
C37 H37 0.9500 .
C38 H38 0.9500 .
C39 C44 1.391(10) .
C39 C40 1.396(9) .
C40 C41 1.365(10) .
C40 H40 0.9500 .
C41 C42 1.370(11) .
C41 H41 0.9500 .
C42 C43 1.394(10) .
C42 H42 0.9500 .
C43 C44 1.392(10) .
C43 H43 0.9500 .
C44 H44 0.9500 .
C45 C46 1.390(11) .
C45 C50 1.400(10) .
C46 C47 1.366(12) .
C46 H46 0.9500 .
C47 C48 1.412(13) .
C47 H47 0.9500 .
C48 C49 1.377(13) .
C48 H48 0.9500 .
C49 C50 1.364(11) .
C49 H49 0.9500 .
C50 H50 0.9500 .
C51 O11 1.443(8) .
C51 H51A 0.9800 .
C51 H51B 0.9800 .
C51 H51C 0.9800 .
C52 O17 1.429(9) .
C52 H52A 0.9800 .
C52 H52B 0.9800 .
C52 H52C 0.9800 .
N1 C57 1.323(14) .
N1 C53 1.350(14) .
C53 C54 1.369(14) .
C53 H53 0.9500 .
C54 C55 1.367(16) .
C54 H54 0.9500 .
C55 C56 1.396(15) .
C55 C58 1.469(12) .
C56 C57 1.365(13) .
C56 H56 0.9500 .
C57 H57 0.9500 .
N1A C53A 1.3900 .
N1A C57A 1.3900 .
C53A C54A 1.3900 .
C53A H53A 0.9500 .
C54A C55A 1.3900 .
C54A H54A 0.9500 .
C55A C56A 1.3900 .
C55A C58 1.565(17) .
C56A C57A 1.3900 .
C56A H56A 0.9500 .
C57A H57A 0.9500 .
C58 C59 1.360(10) .
C59 C62 1.475(9) .
C60 N2 1.338(9) 2_765
C60 C61 1.384(10) .
C60 H60 0.9500 .
C61 C62 1.368(11) .
C61 H61 0.9500 .
C62 C63 1.377(10) .
C63 C64 1.382(10) .
C64 N2 1.317(10) 2_765
O4 Co1 2.126(5) 2_656
O5 P2 1.567(5) 2_656
O7 Sb2 1.967(5) 2_656
O10 P1 1.527(5) 2_656
O11 Co2 2.128(5) 2_755
O12 P3 1.544(5) 2_755
O13 P4 1.558(5) 2_755
O15 P4 1.510(5) 2_755
O16 Sb4 1.970(5) 2_755

loop_
_geom_torsion_atom_site_label_1
_geom_torsion_atom_site_label_2
_geom_torsion_atom_site_label_3
_geom_torsion_atom_site_label_4
_geom_torsion
_geom_torsion_site_symmetry_1
_geom_torsion_site_symmetry_4
O15 Co2 N2 C64 9.9(7) . 2_765
O17 Co2 N2 C64 104.9(7) . 2_765
O18 Co2 N2 C64 -168.4(7) . 2_765
O11 Co2 N2 C64 -83.5(7) 2_755 2_765
O16 Co2 N2 C64 72(5) . 2_765
O15 Co2 N2 C60 -177.1(7) . 2_765
O17 Co2 N2 C60 -82.1(7) . 2_765
O18 Co2 N2 C60 4.6(7) . 2_765
O11 Co2 N2 C60 89.5(7) 2_755 2_765
O16 Co2 N2 C60 -115(4) . 2_765
O3 Sb1 C1 C2 131.0(6) . .
O7 Sb1 C1 C2 -23(2) . .
O6 Sb1 C1 C2 36.8(6) . .
O10 Sb1 C1 C2 -136.1(5) . .
O8 Sb1 C1 C2 -48.9(5) . .
O3 Sb1 C1 C6 -46.6(6) . .
O7 Sb1 C1 C6 159.2(15) . .
O6 Sb1 C1 C6 -140.7(5) . .
O10 Sb1 C1 C6 46.3(6) . .
O8 Sb1 C1 C6 133.6(6) . .
C6 C1 C2 C3 -2.1(11) . .
Sb1 C1 C2 C3 -179.6(6) . .
C1 C2 C3 C4 3.1(12) . .
C2 C3 C4 C5 -2.3(13) . .
C2 C3 C4 Cl1 -178.8(6) . .
C3 C4 C5 C6 0.6(13) . .
Cl1 C4 C5 C6 177.1(6) . .
C2 C1 C6 C5 0.4(11) . .
Sb1 C1 C6 C5 177.9(6) . .
C4 C5 C6 C1 0.4(12) . .
O3 Sb2 C7 C12 -150.5(7) . .
O7 Sb2 C7 C12 57(2) 2_656 .
O2 Sb2 C7 C12 -56.2(7) . .
O4 Sb2 C7 C12 116.6(7) . .
O5 Sb2 C7 C12 28.6(7) . .
O3 Sb2 C7 C8 34.3(6) . .
O7 Sb2 C7 C8 -117.7(18) 2_656 .
O2 Sb2 C7 C8 128.5(6) . .
O4 Sb2 C7 C8 -58.7(6) . .
O5 Sb2 C7 C8 -146.6(6) . .
C12 C7 C8 C9 -1.7(12) . .
Sb2 C7 C8 C9 173.9(7) . .
C7 C8 C9 C10 2.5(13) . .
C8 C9 C10 C11 -1.1(14) . .
C8 C9 C10 Cl2 -179.0(7) . .
C9 C10 C11 C12 -0.9(14) . .
Cl2 C10 C11 C12 177.0(7) . .
O1 P1 C13 C14 -141.3(7) . .
O10 P1 C13 C14 -21.9(8) 2_656 .
O2 P1 C13 C14 95.8(8) . .
C13A P1 C13 C14 138(4) . .
O1 P1 C13 C18 36.1(7) . .
O10 P1 C13 C18 155.5(6) 2_656 .
O2 P1 C13 C18 -86.8(7) . .
C13A P1 C13 C18 -44(3) . .
C18 C13 C14 C15 0.0 . .
P1 C13 C14 C15 177.3(10) . .
C13 C14 C15 C16 0.0 . .
C14 C15 C16 C17 0.0 . .
C15 C16 C17 C18 0.0 . .
C16 C17 C18 C13 0.0 . .
C14 C13 C18 C17 0.0 . .
P1 C13 C18 C17 -177.6(10) . .
C10 C11 C12 C7 1.7(15) . .
C8 C7 C12 C11 -0.4(13) . .
Sb2 C7 C12 C11 -175.8(7) . .
O1 P1 C13A C14A 149.4(7) . .
O10 P1 C13A C14A -87.3(7) 2_656 .
O2 P1 C13A C14A 31.3(8) . .
C13 P1 C13A C14A -108(4) . .
O1 P1 C13A C18A -34.6(8) . .
O10 P1 C13A C18A 88.7(7) 2_656 .
O2 P1 C13A C18A -152.7(6) . .
C13 P1 C13A C18A 68(3) . .
C18A C13A C14A C15A 0.0 . .
P1 C13A C14A C15A 175.9(10) . .
C13A C14A C15A C16A 0.0 . .
C14A C15A C16A C17A 0.0 . .
C15A C16A C17A C18A 0.0 . .
C16A C17A C18A C13A 0.0 . .
C14A C13A C18A C17A 0.0 . .
P1 C13A C18A C17A -176.1(9) . .
O9 P2 C19 C20 9.7(8) . .
O8 P2 C19 C20 133.2(6) . .
O5 P2 C19 C20 -111.2(6) 2_656 .
O9 P2 C19 C24 -172.1(6) . .
O8 P2 C19 C24 -48.6(7) . .
O5 P2 C19 C24 67.0(7) 2_656 .
C24 C19 C20 C21 -0.3(12) . .
P2 C19 C20 C21 177.9(7) . .
C19 C20 C21 C22 -0.2(13) . .
C20 C21 C22 C23 0.1(14) . .
C21 C22 C23 C24 0.7(14) . .
C22 C23 C24 C19 -1.3(13) . .
C20 C19 C24 C23 1.1(12) . .
P2 C19 C24 C23 -177.2(7) . .
O14 Sb3 C27 C28 -61.9(7) . .
O16 Sb3 C27 C28 139.4(18) . .
O20 Sb3 C27 C28 29.7(7) . .
O17 Sb3 C27 C28 -155.4(7) . .
O19 Sb3 C27 C28 117.8(7) . .
O14 Sb3 C27 C32 117.9(6) . .
O16 Sb3 C27 C32 -41(2) . .
O20 Sb3 C27 C32 -150.6(6) . .
O17 Sb3 C27 C32 24.4(6) . .
O19 Sb3 C27 C32 -62.4(6) . .
C32 C27 C28 C29 3.8(13) . .
Sb3 C27 C28 C29 -176.4(7) . .
C27 C28 C29 C30 -0.7(15) . .
C28 C29 C30 C31 -2.3(16) . .
C28 C29 C30 Cl3A -178.2(10) . .
C28 C29 C30 Cl3 173.6(9) . .
C29 C30 C31 C32 1.9(16) . .
Cl3A C30 C31 C32 177.0(10) . .
Cl3 C30 C31 C32 -174.7(9) . .
C30 C31 C32 C27 1.4(14) . .
C28 C27 C32 C31 -4.2(13) . .
Sb3 C27 C32 C31 176.0(7) . .
O14 Sb4 C33 C34 -38.2(6) . .
O16 Sb4 C33 C34 -167.8(12) 2_755 .
O13 Sb4 C33 C34 52.8(6) . .
O11 Sb4 C33 C34 -133.3(6) . .
O12 Sb4 C33 C34 137.8(6) . .
O14 Sb4 C33 C38 130.7(5) . .
O16 Sb4 C33 C38 1.0(18) 2_755 .
O13 Sb4 C33 C38 -138.4(5) . .
O11 Sb4 C33 C38 35.5(5) . .
O12 Sb4 C33 C38 -53.4(5) . .
C38 C33 C34 C35 1.2(12) . .
Sb4 C33 C34 C35 169.8(6) . .
C33 C34 C35 C36 0.4(13) . .
C34 C35 C36 C37 -1.0(13) . .
C34 C35 C36 Cl4 -178.3(7) . .
C35 C36 C37 C38 0.2(12) . .
Cl4 C36 C37 C38 177.4(6) . .
C36 C37 C38 C33 1.4(11) . .
C34 C33 C38 C37 -2.1(11) . .
Sb4 C33 C38 C37 -171.2(6) . .
O18 P3 C39 C44 -178.0(6) . .
O19 P3 C39 C44 -54.9(7) . .
O12 P3 C39 C44 61.1(7) 2_755 .
O18 P3 C39 C40 3.0(7) . .
O19 P3 C39 C40 126.1(6) . .
O12 P3 C39 C40 -117.9(6) 2_755 .
C44 C39 C40 C41 1.2(12) . .
P3 C39 C40 C41 -179.7(6) . .
C39 C40 C41 C42 -0.8(12) . .
C40 C41 C42 C43 0.3(12) . .
C41 C42 C43 C44 -0.2(12) . .
C40 C39 C44 C43 -1.1(11) . .
P3 C39 C44 C43 179.8(6) . .
C42 C43 C44 C39 0.6(11) . .
O15 P4 C45 C46 -144.6(7) 2_755 .
O20 P4 C45 C46 95.2(7) . .
O13 P4 C45 C46 -22.6(7) 2_755 .
O15 P4 C45 C50 40.5(7) 2_755 .
O20 P4 C45 C50 -79.6(6) . .
O13 P4 C45 C50 162.6(6) 2_755 .
C50 C45 C46 C47 -2.2(13) . .
P4 C45 C46 C47 -177.1(8) . .
C45 C46 C47 C48 2.8(16) . .
C46 C47 C48 C49 -2.7(16) . .
C47 C48 C49 C50 2.0(15) . .
C48 C49 C50 C45 -1.4(14) . .
C46 C45 C50 C49 1.4(12) . .
P4 C45 C50 C49 176.4(7) . .
O1 Co1 N1 C57 -150.7(12) . .
O9 Co1 N1 C57 25.6(12) . .
O4 Co1 N1 C57 111.8(11) 2_656 .
O6 Co1 N1 C57 -58.3(12) . .
O7 Co1 N1 C57 131.8(15) . .
N1A Co1 N1 C57 -56(3) . .
O1 Co1 N1 C53 31.5(10) . .
O9 Co1 N1 C53 -152.2(10) . .
O4 Co1 N1 C53 -66.1(10) 2_656 .
O6 Co1 N1 C53 123.9(9) . .
O7 Co1 N1 C53 -46(2) . .
N1A Co1 N1 C53 127(3) . .
C57 N1 C53 C54 4(2) . .
Co1 N1 C53 C54 -177.7(10) . .
N1 C53 C54 C55 -3(2) . .
C53 C54 C55 C56 1(2) . .
C53 C54 C55 C58 179.6(13) . .
C54 C55 C56 C57 -0.6(19) . .
C58 C55 C56 C57 -179.1(10) . .
C53 N1 C57 C56 -4(2) . .
Co1 N1 C57 C56 178.3(8) . .
C55 C56 C57 N1 2.1(18) . .
O1 Co1 N1A C53A -9.1(11) . .
N1 Co1 N1A C53A -94(3) . .
O9 Co1 N1A C53A 167.8(11) . .
O4 Co1 N1A C53A -107.1(11) 2_656 .
O6 Co1 N1A C53A 83.9(12) . .
O7 Co1 N1A C53A 67(9) . .
O1 Co1 N1A C57A 151.5(12) . .
N1 Co1 N1A C57A 67(3) . .
O9 Co1 N1A C57A -31.6(11) . .
O4 Co1 N1A C57A 53.5(12) 2_656 .
O6 Co1 N1A C57A -115.5(11) . .
O7 Co1 N1A C57A -133(8) . .
C57A N1A C53A C54A 0.0 . .
Co1 N1A C53A C54A 160.3(15) . .
N1A C53A C54A C55A 0.0 . .
C53A C54A C55A C56A 0.0 . .
C53A C54A C55A C58 -165(2) . .
C54A C55A C56A C57A 0.0 . .
C58 C55A C56A C57A 167.1(18) . .
C55A C56A C57A N1A 0.0 . .
C53A N1A C57A C56A 0.0 . .
Co1 N1A C57A C56A -160.3(15) . .
C54 C55 C58 C59 -21.7(19) . .
C56 C55 C58 C59 156.6(11) . .
C54 C55 C58 C55A -116(4) . .
C56 C55 C58 C55A 62(4) . .
C56A C55A C58 C59 -160.0(11) . .
C54A C55A C58 C59 6(2) . .
C56A C55A C58 C55 -64(4) . .
C54A C55A C58 C55 102(4) . .
C55 C58 C59 C62 167.3(10) . .
C55A C58 C59 C62 -171.9(12) . .
N2 C60 C61 C62 0.2(15) 2_765 .
C60 C61 C62 C63 3.4(13) . .
C60 C61 C62 C59 -177.5(8) . .
C58 C59 C62 C61 -11.7(14) . .
C58 C59 C62 C63 167.3(9) . .
C61 C62 C63 C64 -3.4(13) . .
C59 C62 C63 C64 177.5(9) . .
C62 C63 C64 N2 -0.3(15) . 2_765
O10 P1 O1 Co1 53.1(7) 2_656 .
O2 P1 O1 Co1 -75.1(7) . .
C13A P1 O1 Co1 174.3(7) . .
C13 P1 O1 Co1 163.8(7) . .
N1 Co1 O1 P1 -159.9(7) . .
O9 Co1 O1 P1 134(2) . .
O4 Co1 O1 P1 -64.2(6) 2_656 .
O6 Co1 O1 P1 83.6(6) . .
O7 Co1 O1 P1 9.5(6) . .
N1A Co1 O1 P1 -174.4(8) . .
O1 P1 O2 Sb2 89.5(4) . .
O10 P1 O2 Sb2 -40.1(5) 2_656 .
C13A P1 O2 Sb2 -158.4(5) . .
C13 P1 O2 Sb2 -151.3(5) . .
O3 Sb2 O2 P1 -81.9(4) . .
O7 Sb2 O2 P1 11.6(4) 2_656 .
O4 Sb2 O2 P1 45.6(12) . .
O5 Sb2 O2 P1 98.6(4) . .
C7 Sb2 O2 P1 -175.2(4) . .
O7 Sb1 O3 Sb2 -16.7(5) . .
O6 Sb1 O3 Sb2 -97.7(5) . .
O10 Sb1 O3 Sb2 72.7(5) . .
O8 Sb1 O3 Sb2 171(6) . .
C1 Sb1 O3 Sb2 166.4(5) . .
O7 Sb2 O3 Sb1 -15.9(5) 2_656 .
O2 Sb2 O3 Sb1 75.1(5) . .
O4 Sb2 O3 Sb1 -96.2(5) . .
O5 Sb2 O3 Sb1 104(12) . .
C7 Sb2 O3 Sb1 167.6(5) . .
O3 Sb2 O4 C25 -121.5(5) . .
O7 Sb2 O4 C25 145.5(6) 2_656 .
O2 Sb2 O4 C25 110.9(11) . .
O5 Sb2 O4 C25 58.2(5) . .
C7 Sb2 O4 C25 -28.0(6) . .
O3 Sb2 O4 Co1 105.3(2) . 2_656
O7 Sb2 O4 Co1 12.28(19) 2_656 2_656
O2 Sb2 O4 Co1 -22.4(11) . 2_656
O5 Sb2 O4 Co1 -75.0(2) . 2_656
C7 Sb2 O4 Co1 -161.3(3) . 2_656
O3 Sb2 O5 P2 -138(12) . 2_656
O7 Sb2 O5 P2 -18.5(3) 2_656 2_656
O2 Sb2 O5 P2 -109.6(3) . 2_656
O4 Sb2 O5 P2 61.7(3) . 2_656
C7 Sb2 O5 P2 157.9(4) . 2_656
O3 Sb1 O6 C26 -35.4(5) . .
O7 Sb1 O6 C26 -129.6(5) . .
O10 Sb1 O6 C26 -160.7(9) . .
O8 Sb1 O6 C26 142.8(5) . .
C1 Sb1 O6 C26 56.5(5) . .
O3 Sb1 O6 Co1 104.6(2) . .
O7 Sb1 O6 Co1 10.32(19) . .
O10 Sb1 O6 Co1 -20.7(10) . .
O8 Sb1 O6 Co1 -77.3(2) . .
C1 Sb1 O6 Co1 -163.5(2) . .
O1 Co1 O6 C26 40.7(5) . .
N1 Co1 O6 C26 -48.7(6) . .
O9 Co1 O6 C26 -136.2(5) . .
O4 Co1 O6 C26 149.3(5) 2_656 .
O7 Co1 O6 C26 129.4(5) . .
N1A Co1 O6 C26 -49.4(7) . .
O1 Co1 O6 Sb1 -98.4(2) . .
N1 Co1 O6 Sb1 172.3(3) . .
O9 Co1 O6 Sb1 84.7(2) . .
O4 Co1 O6 Sb1 10.3(4) 2_656 .
O7 Co1 O6 Sb1 -9.68(18) . .
N1A Co1 O6 Sb1 171.6(6) . .
O3 Sb1 O7 Sb2 130.9(4) . 2_656
O6 Sb1 O7 Sb2 -135.9(4) . 2_656
O10 Sb1 O7 Sb2 38.1(4) . 2_656
O8 Sb1 O7 Sb2 -49.4(4) . 2_656
C1 Sb1 O7 Sb2 -75.0(18) . 2_656
O3 Sb1 O7 Co1 -103.6(2) . .
O6 Sb1 O7 Co1 -10.32(19) . .
O10 Sb1 O7 Co1 163.7(2) . .
O8 Sb1 O7 Co1 76.18(19) . .
C1 Sb1 O7 Co1 50.5(18) . .
O1 Co1 O7 Sb1 103.3(2) . .
N1 Co1 O7 Sb1 -179.3(17) . .
O9 Co1 O7 Sb1 -73.4(2) . .
O4 Co1 O7 Sb1 -158.6(2) 2_656 .
O6 Co1 O7 Sb1 10.01(18) . .
N1A Co1 O7 Sb1 28(8) . .
O1 Co1 O7 Sb2 -110.1(2) . 2_656
N1 Co1 O7 Sb2 -32.7(18) . 2_656
O9 Co1 O7 Sb2 73.2(2) . 2_656
O4 Co1 O7 Sb2 -11.94(18) 2_656 2_656
O6 Co1 O7 Sb2 156.7(2) . 2_656
N1A Co1 O7 Sb2 174(8) . 2_656
O9 P2 O8 Sb1 -57.1(4) . .
O5 P2 O8 Sb1 68.1(4) 2_656 .
C19 P2 O8 Sb1 -179.7(3) . .
O3 Sb1 O8 P2 155(6) . .
O7 Sb1 O8 P2 -17.7(3) . .
O6 Sb1 O8 P2 63.2(3) . .
O10 Sb1 O8 P2 -107.1(3) . .
C1 Sb1 O8 P2 159.2(4) . .
O8 P2 O9 Co1 61.9(4) . .
O5 P2 O9 Co1 -61.6(4) 2_656 .
C19 P2 O9 Co1 -177.5(3) . .
O1 Co1 O9 P2 -124(3) . .
N1 Co1 O9 P2 169.9(4) . .
O4 Co1 O9 P2 74.0(3) 2_656 .
O6 Co1 O9 P2 -73.5(3) . .
O7 Co1 O9 P2 0.2(3) . .
N1A Co1 O9 P2 -175.8(7) . .
O3 Sb1 O10 P1 -89.2(4) . 2_656
O7 Sb1 O10 P1 5.6(4) . 2_656
O6 Sb1 O10 P1 36.1(12) . 2_656
O8 Sb1 O10 P1 92.6(4) . 2_656
C1 Sb1 O10 P1 179.1(4) . 2_656
O14 Sb4 O11 C51 -38.4(5) . .
O16 Sb4 O11 C51 -133.6(5) 2_755 .
O13 Sb4 O11 C51 -160.0(8) . .
O12 Sb4 O11 C51 139.4(5) . .
C33 Sb4 O11 C51 51.6(5) . .
O14 Sb4 O11 Co2 108.1(2) . 2_755
O16 Sb4 O11 Co2 12.94(18) 2_755 2_755
O13 Sb4 O11 Co2 -13.5(10) . 2_755
O12 Sb4 O11 Co2 -74.0(2) . 2_755
C33 Sb4 O11 Co2 -161.9(2) . 2_755
O14 Sb4 O12 P3 -146(2) . 2_755
O16 Sb4 O12 P3 -18.1(3) 2_755 2_755
O13 Sb4 O12 P3 -108.5(3) . 2_755
O11 Sb4 O12 P3 61.4(3) . 2_755
C33 Sb4 O12 P3 154.6(3) . 2_755
O14 Sb4 O13 P4 -87.0(4) . 2_755
O16 Sb4 O13 P4 9.0(4) 2_755 2_755
O11 Sb4 O13 P4 34.9(12) . 2_755
O12 Sb4 O13 P4 95.8(4) . 2_755
C33 Sb4 O13 P4 -176.9(4) . 2_755
O16 Sb3 O14 Sb4 -22.7(4) . .
O20 Sb3 O14 Sb4 67.3(4) . .
O17 Sb3 O14 Sb4 -103.2(4) . .
O19 Sb3 O14 Sb4 129(20) . .
C27 Sb3 O14 Sb4 159.9(5) . .
O16 Sb4 O14 Sb3 -10.3(5) 2_755 .
O13 Sb4 O14 Sb3 79.9(4) . .
O11 Sb4 O14 Sb3 -90.2(4) . .
O12 Sb4 O14 Sb3 117(2) . .
C33 Sb4 O14 Sb3 176.7(5) . .
O17 Co2 O15 P4 77.3(6) . 2_755
N2 Co2 O15 P4 -179.1(6) . 2_755
O18 Co2 O15 P4 -128(5) . 2_755
O11 Co2 O15 P4 -70.0(6) 2_755 2_755
O16 Co2 O15 P4 3.2(6) . 2_755
O14 Sb3 O16 Sb4 130.3(4) . 2_755
O20 Sb3 O16 Sb4 38.8(4) . 2_755
O17 Sb3 O16 Sb4 -137.3(4) . 2_755
O19 Sb3 O16 Sb4 -49.5(4) . 2_755
C27 Sb3 O16 Sb4 -71(2) . 2_755
O14 Sb3 O16 Co2 -103.2(2) . .
O20 Sb3 O16 Co2 165.3(2) . .
O17 Sb3 O16 Co2 -10.78(19) . .
O19 Sb3 O16 Co2 77.1(2) . .
C27 Sb3 O16 Co2 55(2) . .
O15 Co2 O16 Sb3 106.0(2) . .
O17 Co2 O16 Sb3 10.69(19) . .
N2 Co2 O16 Sb3 44(5) . .
O18 Co2 O16 Sb3 -75.6(2) . .
O11 Co2 O16 Sb3 -160.2(2) 2_755 .
O15 Co2 O16 Sb4 -106.3(2) . 2_755
O17 Co2 O16 Sb4 158.3(2) . 2_755
N2 Co2 O16 Sb4 -168(4) . 2_755
O18 Co2 O16 Sb4 72.1(2) . 2_755
O11 Co2 O16 Sb4 -12.53(18) 2_755 2_755
O14 Sb3 O17 C52 -35.5(5) . .
O16 Sb3 O17 C52 -129.4(5) . .
O20 Sb3 O17 C52 -151.2(9) . .
O19 Sb3 O17 C52 144.0(5) . .
C27 Sb3 O17 C52 57.3(6) . .
O14 Sb3 O17 Co2 104.9(2) . .
O16 Sb3 O17 Co2 11.08(19) . .
O20 Sb3 O17 Co2 -10.7(11) . .
O19 Sb3 O17 Co2 -75.5(2) . .
C27 Sb3 O17 Co2 -162.3(2) . .
O15 Co2 O17 C52 41.4(5) . .
N2 Co2 O17 C52 -49.1(5) . .
O18 Co2 O17 C52 -137.7(5) . .
O11 Co2 O17 C52 145.3(5) 2_755 .
O16 Co2 O17 C52 129.4(5) . .
O15 Co2 O17 Sb3 -98.3(2) . .
N2 Co2 O17 Sb3 171.2(2) . .
O18 Co2 O17 Sb3 82.6(2) . .
O11 Co2 O17 Sb3 5.7(4) 2_755 .
O16 Co2 O17 Sb3 -10.26(18) . .
O19 P3 O18 Co2 59.7(3) . .
O12 P3 O18 Co2 -64.0(3) 2_755 .
C39 P3 O18 Co2 178.7(3) . .
O15 Co2 O18 P3 133(5) . .
O17 Co2 O18 P3 -71.8(3) . .
N2 Co2 O18 P3 -175.5(3) . .
O11 Co2 O18 P3 75.3(3) 2_755 .
O16 Co2 O18 P3 2.3(3) . .
O18 P3 O19 Sb3 -56.6(4) . .
O12 P3 O19 Sb3 68.0(4) 2_755 .
C39 P3 O19 Sb3 -179.0(3) . .
O14 Sb3 O19 P3 -169(62) . .
O16 Sb3 O19 P3 -17.8(3) . .
O20 Sb3 O19 P3 -107.8(3) . .
O17 Sb3 O19 P3 62.6(3) . .
C27 Sb3 O19 P3 159.6(4) . .
O15 P4 O20 Sb3 100.2(4) 2_755 .
O13 P4 O20 Sb3 -27.2(5) 2_755 .
C45 P4 O20 Sb3 -141.5(4) . .
O14 Sb3 O20 P4 -94.3(4) . .
O16 Sb3 O20 P4 0.0(4) . .
O17 Sb3 O20 P4 21.4(13) . .
O19 Sb3 O20 P4 86.2(4) . .
C27 Sb3 O20 P4 173.2(5) . .
